data_4311034
loop_
_publ_author_name
'Nathan A. Eckert'
'Jeremy M. Smith'
'Rene J. Lachicotte'
'Patrick L. Holland'

_publ_section_title
;
 Low-Coordinate Iron(II) Amido Complexes of \b-Diketiminates: Synthesis,
 Structure, and Reactivity
;
_journal_name_full 'Inorganic Chemistry'
_journal_page_first 3306
_journal_page_last 3321
_journal_paper_doi 10.1021/ic035483x
_journal_volume 43
_journal_year 2004
_chemical_formula_sum 'C44.5 H66 Fe N3'
_chemical_formula_weight 698.85
_chemical_name_common holne01
_chemical_name_systematic ?
_space_group_IT_number 14
_symmetry_cell_setting monoclinic
_symmetry_space_group_name_Hall '-P 2ybc'
_symmetry_space_group_name_H-M 'P 1 21/c 1'
_atom_sites_solution_hydrogens geom
_atom_sites_solution_primary direct
_atom_sites_solution_secondary difmap
_audit_creation_method shelxl-97
_cell_angle_alpha 90.00
_cell_angle_beta 99.945(1)
_cell_angle_gamma 90.00
_cell_formula_units_Z 4
_cell_length_a 9.5603(6)
_cell_length_b 20.1214(12)
_cell_length_c 22.2744(14)
_cell_measurement_temperature 193(2)
_cell_volume 4220.5(5)
_computing_structure_refinement 'shelxl-97 (sheldrick, 1997)'
_diffrn_ambient_temperature 193(2)
_diffrn_measured_fraction_theta_full 0.982
_diffrn_measured_fraction_theta_max 0.982
_diffrn_radiation_monochromator graphite
_diffrn_radiation_source 'fine-focus sealed tube'
_diffrn_radiation_type mok\a
_diffrn_radiation_wavelength 0.71073
_diffrn_reflns_av_R_equivalents 0.0508
_diffrn_reflns_av_sigmaI/netI 0.0845
_diffrn_reflns_limit_h_max 10
_diffrn_reflns_limit_h_min -10
_diffrn_reflns_limit_k_max 21
_diffrn_reflns_limit_k_min -22
_diffrn_reflns_limit_l_max 24
_diffrn_reflns_limit_l_min -17
_diffrn_reflns_number 17339
_diffrn_reflns_theta_full 23.25
_diffrn_reflns_theta_max 23.25
_diffrn_reflns_theta_min 1.37
_exptl_absorpt_coefficient_mu 0.389
_exptl_absorpt_correction_T_max 0.879
_exptl_absorpt_correction_T_min 0.928
_exptl_absorpt_correction_type empirical
_exptl_absorpt_process_details sadabs
_exptl_crystal_colour red
_exptl_crystal_density_diffrn 1.100
_exptl_crystal_density_method 'not measured'
_exptl_crystal_description block
_exptl_crystal_F_000 1520
_exptl_crystal_size_max 0.18
_exptl_crystal_size_mid 0.12
_exptl_crystal_size_min 0.08
_refine_diff_density_max 0.598
_refine_diff_density_min -0.280
_refine_diff_density_rms 0.064
_refine_ls_extinction_method none
_refine_ls_goodness_of_fit_ref 1.045
_refine_ls_hydrogen_treatment mixed
_refine_ls_matrix_type full
_refine_ls_number_parameters 440
_refine_ls_number_reflns 5957
_refine_ls_number_restraints 0
_refine_ls_restrained_S_all 1.045
_refine_ls_R_factor_all 0.1107
_refine_ls_R_factor_gt 0.0610
_refine_ls_shift/su_max 0.002
_refine_ls_shift/su_mean 0.000
_refine_ls_structure_factor_coef Fsqd
_refine_ls_weighting_details 'calc w=1/[\s^2^(fo^2^)+(0.0748p)^2^+0.0000p] where p=(fo^2^+2fc^2^)/3'
_refine_ls_weighting_scheme calc
_refine_ls_wR_factor_gt 0.1287
_refine_ls_wR_factor_ref 0.1487
_reflns_number_gt 4021
_reflns_number_total 5957
_reflns_threshold_expression >2sigma(i)
_cod_data_source_file ic035483xsi20031224_095602_16.cif
_cod_data_source_block L(tBu)FeNHtol
_cod_depositor_comments
;
 Changing the capitalization of _atom_type_symbol data item
 values and the values of related data items (e. g. _atom_site_type_symbol).
 Updating the _chemical_formula_sum data item value.

 Antanas Vaitkus,
 2017-01-05

The following automatic conversions were performed:
'_refine_ls_structure_factor_coef' value 'fsqd' changed to 'Fsqd'
according to '/home/saulius/struct/CIF-dictionaries/cif_core.dic'
dictionary named 'cif_core.dic' version 2.4.1 from
2010-06-29.

'_atom_site_adp_type' value 'uani' changed to 'Uani'
according to '/home/saulius/struct/CIF-dictionaries/cif_core.dic'
dictionary named 'cif_core.dic' version 2.4.1 from 2010-06-29 (46
times).

'_atom_site_adp_type' value 'uiso' changed to 'Uiso' according to
'/home/saulius/struct/CIF-dictionaries/cif_core.dic' dictionary named
'cif_core.dic' version 2.4.1 from 2010-06-29 (69
times).

'_atom_site_refinement_flags' value 'r' changed to 'R' according
to '/home/saulius/struct/CIF-dictionaries/cif_core.dic' dictionary named
'cif_core.dic' version 2.4.1 from 2010-06-29 (66
times).

'_atom_site_refinement_flags' value 's' changed to 'S' according
to '/home/saulius/struct/CIF-dictionaries/cif_core.dic' dictionary named
'cif_core.dic' version 2.4.1 from 2010-06-29.

Automatic conversion script
Id: cif_fix_enum 1527 2010-12-29 10:47:43Z saulius 
;
_cod_original_formula_sum 'c44.50 h66 fe n3'
_cod_database_code 4311034

loop_
_symmetry_equiv_pos_as_xyz
'x, y, z'
'-x, y+1/2, -z+1/2'
'-x, -y, -z'
'x, -y-1/2, z-1/2'

loop_
_atom_site_label
_atom_site_type_symbol
_atom_site_fract_x
_atom_site_fract_y
_atom_site_fract_z
_atom_site_U_iso_or_equiv
_atom_site_adp_type
_atom_site_occupancy
_atom_site_symmetry_multiplicity
_atom_site_calc_flag
_atom_site_refinement_flags
_atom_site_disorder_assembly
_atom_site_disorder_group
fe1 Fe 0.13092(7) 0.13270(3) 0.65568(3) 0.0324(2) Uani 1 1 d . . .
n11 N 0.0866(3) 0.20432(15) 0.59420(14) 0.0268(8) Uani 1 1 d . . .
n21 N 0.0519(3) 0.18030(15) 0.71901(14) 0.0275(8) Uani 1 1 d . . .
n31 N 0.2265(4) 0.05421(17) 0.63761(16) 0.0397(9) Uani 1 1 d . . .
h31a H 0.2125 0.0452 0.5984 0.048 Uiso 1 1 calc R . .
c11 C -0.0087(4) 0.3182(2) 0.55417(18) 0.0344(11) Uani 1 1 d . . .
c12 C 0.1257(4) 0.17855(19) 0.53947(17) 0.0292(10) Uani 1 1 d . . .
c13 C 0.0727(4) 0.1389(2) 0.77240(18) 0.0293(10) Uani 1 1 d . . .
c14 C 0.3125(4) 0.0083(2) 0.6717(2) 0.0364(11) Uani 1 1 d . . .
c21 C 0.0240(4) 0.2621(2) 0.60206(18) 0.0294(10) Uani 1 1 d . . .
c22 C 0.2689(4) 0.1798(2) 0.53188(18) 0.0347(11) Uani 1 1 d . . .
c23 C 0.1961(4) 0.1460(2) 0.81629(18) 0.0328(11) Uani 1 1 d . . .
c24 C 0.3035(5) -0.0023(2) 0.7331(2) 0.0408(12) Uani 1 1 d . . .
h24a H 0.2355 0.0216 0.7510 0.049 Uiso 1 1 calc R . .
c31 C -0.0164(4) 0.2763(2) 0.65837(18) 0.0312(10) Uani 1 1 d . . .
h31b H -0.0581 0.3191 0.6597 0.037 Uiso 1 1 calc R . .
c32 C 0.3051(5) 0.1480(2) 0.48152(19) 0.0406(12) Uani 1 1 d . . .
h32a H 0.4010 0.1493 0.4754 0.049 Uiso 1 1 calc R . .
c33 C 0.2196(5) 0.1015(2) 0.8639(2) 0.0458(13) Uani 1 1 d . . .
h33a H 0.3024 0.1059 0.8941 0.055 Uiso 1 1 calc R . .
c34 C 0.3928(5) -0.0473(2) 0.7679(2) 0.0444(12) Uani 1 1 d . . .
h34a H 0.3850 -0.0531 0.8095 0.053 Uiso 1 1 calc R . .
c41 C -0.0081(4) 0.24058(19) 0.71330(17) 0.0277(10) Uani 1 1 d . . .
c42 C 0.2063(5) 0.1145(2) 0.4402(2) 0.0421(12) Uani 1 1 d . . .
h42a H 0.2339 0.0932 0.4060 0.051 Uiso 1 1 calc R . .
c43 C 0.1249(5) 0.0505(2) 0.8687(2) 0.0503(13) Uani 1 1 d . . .
h43a H 0.1426 0.0206 0.9022 0.060 Uiso 1 1 calc R . .
c44 C 0.4923(5) -0.0838(2) 0.7445(2) 0.0444(12) Uani 1 1 d . . .
c51 C -0.0785(5) 0.2760(2) 0.76268(18) 0.0348(11) Uani 1 1 d . . .
c52 C 0.0672(5) 0.1121(2) 0.44885(19) 0.0369(11) Uani 1 1 d . . .
h52a H -0.0006 0.0886 0.4204 0.044 Uiso 1 1 calc R . .
c53 C 0.0052(5) 0.0430(2) 0.8251(2) 0.0434(12) Uani 1 1 d . . .
h53a H -0.0583 0.0075 0.8285 0.052 Uiso 1 1 calc R . .
c54 C 0.5009(5) -0.0747(2) 0.6837(2) 0.0473(13) Uani 1 1 d . . .
h54a H 0.5679 -0.0997 0.6662 0.057 Uiso 1 1 calc R . .
c61 C -0.1706(5) 0.3315(3) 0.5426(2) 0.0604(15) Uani 1 1 d . . .
h61a H -0.1991 0.3478 0.5801 0.091 Uiso 1 1 calc R . .
h61b H -0.2214 0.2901 0.5300 0.091 Uiso 1 1 calc R . .
h61c H -0.1938 0.3649 0.5104 0.091 Uiso 1 1 calc R . .
c62 C 0.0236(4) 0.14323(19) 0.49814(18) 0.0311(10) Uani 1 1 d . . .
c63 C -0.0242(4) 0.0866(2) 0.77613(18) 0.0317(10) Uani 1 1 d . . .
c64 C 0.4131(5) -0.0294(2) 0.6475(2) 0.0421(12) Uani 1 1 d . . .
h64a H 0.4215 -0.0241 0.6059 0.051 Uiso 1 1 calc R . .
c71 C 0.0338(5) 0.3060(2) 0.49131(18) 0.0445(12) Uani 1 1 d . . .
h71a H 0.1366 0.2988 0.4964 0.067 Uiso 1 1 calc R . .
h71b H 0.0077 0.3447 0.4651 0.067 Uiso 1 1 calc R . .
h71c H -0.0158 0.2666 0.4725 0.067 Uiso 1 1 calc R . .
c72 C 0.3837(5) 0.2153(2) 0.5773(2) 0.0457(13) Uani 1 1 d . . .
h72a H 0.3387 0.2319 0.6117 0.055 Uiso 1 1 calc R . .
c73 C 0.3033(5) 0.2002(2) 0.8094(2) 0.0415(12) Uani 1 1 d . . .
h73a H 0.2508 0.2375 0.7858 0.050 Uiso 1 1 calc R . .
c74 C 0.5922(5) -0.1314(2) 0.7837(3) 0.0666(16) Uani 1 1 d . . .
h74a H 0.6311 -0.1631 0.7574 0.100 Uiso 1 1 calc R . .
h74b H 0.5399 -0.1557 0.8109 0.100 Uiso 1 1 calc R . .
h74c H 0.6699 -0.1064 0.8079 0.100 Uiso 1 1 calc R . .
c81 C 0.0696(6) 0.3815(2) 0.5799(2) 0.0584(15) Uani 1 1 d . . .
h81a H 0.1719 0.3728 0.5891 0.088 Uiso 1 1 calc R . .
h81b H 0.0360 0.3948 0.6173 0.088 Uiso 1 1 calc R . .
h81c H 0.0507 0.4173 0.5498 0.088 Uiso 1 1 calc R . .
c82 C 0.4452(5) 0.2753(3) 0.5482(2) 0.0660(16) Uani 1 1 d . . .
h82a H 0.3683 0.3058 0.5317 0.099 Uiso 1 1 calc R . .
h82b H 0.4932 0.2601 0.5152 0.099 Uiso 1 1 calc R . .
h82c H 0.5136 0.2983 0.5792 0.099 Uiso 1 1 calc R . .
c83 C 0.4130(5) 0.1745(3) 0.7731(3) 0.0704(17) Uani 1 1 d . . .
h83a H 0.3650 0.1592 0.7330 0.106 Uiso 1 1 calc R . .
h83b H 0.4652 0.1374 0.7950 0.106 Uiso 1 1 calc R . .
h83c H 0.4794 0.2102 0.7678 0.106 Uiso 1 1 calc R . .
c91 C -0.0642(6) 0.2436(2) 0.82540(19) 0.0523(14) Uani 1 1 d . . .
h91a H -0.1021 0.1982 0.8210 0.078 Uiso 1 1 calc R . .
h91b H -0.1176 0.2695 0.8511 0.078 Uiso 1 1 calc R . .
h91c H 0.0362 0.2421 0.8444 0.078 Uiso 1 1 calc R . .
c92 C 0.5042(5) 0.1681(3) 0.6036(2) 0.0680(16) Uani 1 1 d . . .
h92a H 0.5715 0.1914 0.6347 0.102 Uiso 1 1 calc R . .
h92b H 0.5533 0.1529 0.5710 0.102 Uiso 1 1 calc R . .
h92c H 0.4649 0.1297 0.6221 0.102 Uiso 1 1 calc R . .
c93 C 0.3784(6) 0.2282(3) 0.8707(2) 0.0733(17) Uani 1 1 d . . .
h93a H 0.3073 0.2440 0.8942 0.110 Uiso 1 1 calc R . .
h93b H 0.4400 0.2652 0.8634 0.110 Uiso 1 1 calc R . .
h93c H 0.4358 0.1932 0.8936 0.110 Uiso 1 1 calc R . .
c101 C -0.2386(5) 0.2812(2) 0.7378(2) 0.0529(13) Uani 1 1 d . . .
h10a H -0.2791 0.2364 0.7315 0.079 Uiso 1 1 calc R . .
h10b H -0.2533 0.3052 0.6990 0.079 Uiso 1 1 calc R . .
h10c H -0.2854 0.3051 0.7672 0.079 Uiso 1 1 calc R . .
c102 C -0.1298(4) 0.1359(2) 0.50752(19) 0.0379(11) Uani 1 1 d . . .
h10d H -0.1428 0.1645 0.5429 0.045 Uiso 1 1 calc R . .
c103 C -0.1561(4) 0.0767(2) 0.7282(2) 0.0375(11) Uani 1 1 d . . .
h10e H -0.1646 0.1158 0.7000 0.045 Uiso 1 1 calc R . .
c111 C -0.0161(5) 0.3474(2) 0.7737(2) 0.0485(13) Uani 1 1 d . . .
h11a H 0.0865 0.3446 0.7882 0.073 Uiso 1 1 calc R . .
h11b H -0.0613 0.3699 0.8044 0.073 Uiso 1 1 calc R . .
h11c H -0.0344 0.3725 0.7355 0.073 Uiso 1 1 calc R . .
c112 C -0.2371(5) 0.1578(2) 0.4529(2) 0.0486(13) Uani 1 1 d . . .
h11d H -0.2194 0.2043 0.4433 0.073 Uiso 1 1 calc R . .
h11e H -0.3332 0.1535 0.4622 0.073 Uiso 1 1 calc R . .
h11f H -0.2282 0.1298 0.4178 0.073 Uiso 1 1 calc R . .
c113 C -0.1453(5) 0.0147(2) 0.6904(2) 0.0575(14) Uani 1 1 d . . .
h11g H -0.0608 0.0176 0.6711 0.086 Uiso 1 1 calc R . .
h11h H -0.2302 0.0109 0.6589 0.086 Uiso 1 1 calc R . .
h11i H -0.1380 -0.0246 0.7169 0.086 Uiso 1 1 calc R . .
c122 C -0.1585(5) 0.0639(2) 0.5238(2) 0.0608(15) Uani 1 1 d . . .
h12a H -0.0889 0.0501 0.5593 0.091 Uiso 1 1 calc R . .
h12b H -0.1506 0.0350 0.4892 0.091 Uiso 1 1 calc R . .
h12c H -0.2544 0.0604 0.5335 0.091 Uiso 1 1 calc R . .
c123 C -0.2900(5) 0.0737(3) 0.7563(2) 0.0600(15) Uani 1 1 d . . .
h12d H -0.2951 0.1131 0.7816 0.090 Uiso 1 1 calc R . .
h12e H -0.2879 0.0337 0.7815 0.090 Uiso 1 1 calc R . .
h12f H -0.3734 0.0723 0.7238 0.090 Uiso 1 1 calc R . .
c1s C 0.5000 0.0000 0.0000 0.256(11) Uiso 1 2 d S . .
c2s C 0.573(2) 0.0037(9) -0.0346(8) 0.324(9) Uiso 1 1 d . . .
h2sa H 0.5207 -0.0299 -0.0623 0.389 Uiso 1 1 calc R . .
h2sb H 0.6500 -0.0225 -0.0102 0.389 Uiso 1 1 calc R . .
c3s C 0.6497(12) 0.0236(6) -0.0735(5) 0.194(5) Uiso 1 1 d . . .
h3sa H 0.7501 0.0150 -0.0573 0.291 Uiso 1 1 calc R . .
h3sb H 0.6353 0.0713 -0.0807 0.291 Uiso 1 1 calc R . .
h3sc H 0.6220 -0.0005 -0.1120 0.291 Uiso 1 1 calc R . .

loop_
_atom_site_aniso_label
_atom_site_aniso_U_11
_atom_site_aniso_U_22
_atom_site_aniso_U_33
_atom_site_aniso_U_23
_atom_site_aniso_U_13
_atom_site_aniso_U_12
fe1 0.0423(4) 0.0291(3) 0.0270(3) -0.0010(3) 0.0094(3) 0.0077(3)
n11 0.033(2) 0.0250(19) 0.0230(19) -0.0012(15) 0.0059(16) 0.0000(16)
n21 0.033(2) 0.0260(19) 0.0245(19) -0.0006(16) 0.0074(16) 0.0000(16)
n31 0.047(2) 0.040(2) 0.030(2) -0.0093(18) 0.0038(18) 0.0147(19)
c11 0.043(3) 0.028(2) 0.033(3) 0.003(2) 0.009(2) 0.001(2)
c12 0.038(3) 0.026(2) 0.024(2) 0.002(2) 0.006(2) 0.000(2)
c13 0.031(2) 0.029(2) 0.028(2) -0.005(2) 0.008(2) 0.007(2)
c14 0.033(3) 0.027(2) 0.049(3) -0.008(2) 0.003(2) -0.005(2)
c21 0.026(2) 0.030(2) 0.031(3) 0.000(2) 0.003(2) -0.004(2)
c22 0.036(3) 0.041(3) 0.027(2) 0.000(2) 0.005(2) -0.003(2)
c23 0.033(3) 0.038(3) 0.029(3) -0.003(2) 0.006(2) 0.005(2)
c24 0.044(3) 0.034(3) 0.046(3) -0.003(2) 0.015(2) 0.003(2)
c31 0.041(3) 0.022(2) 0.030(3) -0.003(2) 0.004(2) 0.008(2)
c32 0.037(3) 0.051(3) 0.036(3) -0.004(2) 0.012(2) 0.001(2)
c33 0.044(3) 0.054(3) 0.037(3) 0.003(3) 0.001(2) 0.009(3)
c34 0.047(3) 0.040(3) 0.046(3) 0.005(2) 0.009(2) 0.000(3)
c41 0.030(2) 0.027(2) 0.025(2) -0.005(2) 0.003(2) 0.0022(19)
c42 0.054(3) 0.043(3) 0.032(3) -0.008(2) 0.017(2) 0.001(2)
c43 0.064(4) 0.048(3) 0.038(3) 0.015(3) 0.007(3) 0.008(3)
c44 0.036(3) 0.033(3) 0.060(4) -0.001(3) -0.002(3) -0.003(2)
c51 0.040(3) 0.037(3) 0.027(2) -0.007(2) 0.006(2) 0.004(2)
c52 0.046(3) 0.039(3) 0.026(2) -0.005(2) 0.007(2) -0.010(2)
c53 0.045(3) 0.038(3) 0.050(3) 0.010(3) 0.015(3) 0.002(2)
c54 0.034(3) 0.032(3) 0.078(4) -0.013(3) 0.014(3) 0.002(2)
c61 0.062(4) 0.074(4) 0.045(3) 0.021(3) 0.009(3) 0.025(3)
c62 0.039(3) 0.028(2) 0.028(2) 0.006(2) 0.010(2) 0.001(2)
c63 0.034(3) 0.030(2) 0.032(3) 0.003(2) 0.009(2) 0.003(2)
c64 0.047(3) 0.036(3) 0.044(3) -0.010(2) 0.010(2) -0.001(2)
c71 0.067(3) 0.039(3) 0.028(3) 0.012(2) 0.008(2) 0.002(2)
c72 0.037(3) 0.068(3) 0.034(3) -0.014(3) 0.011(2) -0.008(3)
c73 0.037(3) 0.043(3) 0.043(3) -0.005(2) 0.001(2) -0.002(2)
c74 0.049(3) 0.055(3) 0.089(4) 0.005(3) -0.006(3) 0.006(3)
c81 0.091(4) 0.036(3) 0.047(3) 0.007(2) 0.006(3) -0.013(3)
c82 0.051(3) 0.070(4) 0.074(4) -0.009(3) 0.003(3) -0.022(3)
c83 0.051(3) 0.075(4) 0.091(4) -0.020(4) 0.029(3) -0.019(3)
c91 0.081(4) 0.046(3) 0.037(3) 0.000(2) 0.029(3) 0.018(3)
c92 0.048(3) 0.097(4) 0.053(3) 0.002(3) -0.007(3) -0.009(3)
c93 0.079(4) 0.067(4) 0.067(4) -0.013(3) -0.008(3) -0.016(3)
c101 0.045(3) 0.064(3) 0.053(3) -0.013(3) 0.018(3) 0.008(3)
c102 0.037(3) 0.047(3) 0.029(2) 0.003(2) 0.006(2) -0.005(2)
c103 0.034(3) 0.031(2) 0.048(3) 0.002(2) 0.008(2) 0.000(2)
c111 0.067(3) 0.041(3) 0.039(3) -0.014(2) 0.014(3) 0.001(2)
c112 0.037(3) 0.060(3) 0.047(3) -0.001(3) 0.003(2) -0.007(2)
c113 0.053(3) 0.061(3) 0.060(3) -0.019(3) 0.013(3) -0.008(3)
c122 0.056(3) 0.056(3) 0.071(4) 0.015(3) 0.016(3) -0.009(3)
c123 0.040(3) 0.062(3) 0.079(4) -0.019(3) 0.011(3) 0.000(3)

loop_
_atom_type_symbol
_atom_type_description
_atom_type_scat_dispersion_real
_atom_type_scat_dispersion_imag
_atom_type_scat_source
C C 0.0033 0.0016 'international tables vol c tables 4.2.6.8 and 6.1.1.4'
H H 0.0000 0.0000 'international tables vol c tables 4.2.6.8 and 6.1.1.4'
N N 0.0061 0.0033 'international tables vol c tables 4.2.6.8 and 6.1.1.4'
Fe Fe 0.3463 0.8444 'international tables vol c tables 4.2.6.8 and 6.1.1.4'

loop_
_geom_angle_atom_site_label_1
_geom_angle_atom_site_label_2
_geom_angle_atom_site_label_3
_geom_angle
_geom_angle_site_symmetry_1
_geom_angle_site_symmetry_3
_geom_angle_publ_flag
n31 fe1 n21 144.75(14) . . ?
n31 fe1 n11 120.70(14) . . ?
n21 fe1 n11 94.51(13) . . ?
c21 n11 c12 128.1(3) . . ?
c21 n11 fe1 126.2(3) . . ?
c12 n11 fe1 105.6(2) . . ?
c41 n21 c13 126.9(3) . . ?
c41 n21 fe1 125.9(3) . . ?
c13 n21 fe1 107.2(2) . . ?
c14 n31 fe1 134.8(3) . . ?
c81 c11 c71 106.5(4) . . ?
c81 c11 c21 108.7(3) . . ?
c71 c11 c21 117.1(3) . . ?
c81 c11 c61 109.1(4) . . ?
c71 c11 c61 106.8(3) . . ?
c21 c11 c61 108.5(3) . . ?
c22 c12 c62 120.5(4) . . ?
c22 c12 n11 119.9(4) . . ?
c62 c12 n11 118.9(4) . . ?
c23 c13 c63 121.0(4) . . ?
c23 c13 n21 119.8(4) . . ?
c63 c13 n21 118.8(3) . . ?
n31 c14 c24 120.6(4) . . ?
n31 c14 c64 122.4(4) . . ?
c24 c14 c64 117.0(4) . . ?
n11 c21 c31 119.6(4) . . ?
n11 c21 c11 126.0(4) . . ?
c31 c21 c11 114.4(3) . . ?
c32 c22 c12 118.2(4) . . ?
c32 c22 c72 119.8(4) . . ?
c12 c22 c72 121.9(4) . . ?
c33 c23 c13 118.5(4) . . ?
c33 c23 c73 121.3(4) . . ?
c13 c23 c73 120.1(4) . . ?
c34 c24 c14 120.6(4) . . ?
c21 c31 c41 133.5(4) . . ?
c42 c32 c22 121.9(4) . . ?
c23 c33 c43 121.2(4) . . ?
c44 c34 c24 122.5(5) . . ?
n21 c41 c31 120.3(4) . . ?
n21 c41 c51 125.3(4) . . ?
c31 c41 c51 114.4(3) . . ?
c32 c42 c52 119.5(4) . . ?
c53 c43 c33 120.1(4) . . ?
c34 c44 c54 117.6(4) . . ?
c34 c44 c74 121.8(5) . . ?
c54 c44 c74 120.6(5) . . ?
c91 c51 c101 106.5(4) . . ?
c91 c51 c41 118.0(3) . . ?
c101 c51 c41 107.5(3) . . ?
c91 c51 c111 106.2(3) . . ?
c101 c51 c111 108.9(4) . . ?
c41 c51 c111 109.4(4) . . ?
c42 c52 c62 121.5(4) . . ?
c43 c53 c63 121.1(4) . . ?
c44 c54 c64 121.3(5) . . ?
c52 c62 c12 118.3(4) . . ?
c52 c62 c102 119.5(4) . . ?
c12 c62 c102 122.2(4) . . ?
c53 c63 c13 118.0(4) . . ?
c53 c63 c103 120.0(4) . . ?
c13 c63 c103 122.0(4) . . ?
c54 c64 c14 120.9(4) . . ?
c92 c72 c22 111.7(4) . . ?
c92 c72 c82 109.4(4) . . ?
c22 c72 c82 111.8(4) . . ?
c83 c73 c23 110.4(4) . . ?
c83 c73 c93 109.8(4) . . ?
c23 c73 c93 113.1(4) . . ?
c112 c102 c62 113.3(3) . . ?
c112 c102 c122 110.0(4) . . ?
c62 c102 c122 109.9(4) . . ?
c63 c103 c113 111.7(3) . . ?
c63 c103 c123 111.8(4) . . ?
c113 c103 c123 109.7(4) . . ?
c2s c1s c2s 180(3) . 3_655 ?
c1s c2s c3s 165.6(19) . . ?

loop_
_geom_bond_atom_site_label_1
_geom_bond_atom_site_label_2
_geom_bond_distance
_geom_bond_site_symmetry_2
_geom_bond_publ_flag
fe1 n31 1.902(3) . ?
fe1 n21 1.961(3) . ?
fe1 n11 1.983(3) . ?
n11 c21 1.333(5) . ?
n11 c12 1.433(5) . ?
n21 c41 1.338(5) . ?
n21 c13 1.438(5) . ?
n31 c14 1.374(5) . ?
c11 c81 1.537(6) . ?
c11 c71 1.544(6) . ?
c11 c21 1.547(5) . ?
c11 c61 1.548(6) . ?
c12 c22 1.408(6) . ?
c12 c62 1.412(5) . ?
c13 c23 1.403(5) . ?
c13 c63 1.413(5) . ?
c14 c24 1.402(6) . ?
c14 c64 1.404(6) . ?
c21 c31 1.404(5) . ?
c22 c32 1.387(6) . ?
c22 c72 1.534(6) . ?
c23 c33 1.376(6) . ?
c23 c73 1.523(6) . ?
c24 c34 1.386(6) . ?
c31 c41 1.410(5) . ?
c32 c42 1.375(6) . ?
c33 c43 1.385(6) . ?
c34 c44 1.373(6) . ?
c41 c51 1.558(5) . ?
c42 c52 1.378(6) . ?
c43 c53 1.375(6) . ?
c44 c54 1.383(7) . ?
c44 c74 1.518(6) . ?
c51 c91 1.527(6) . ?
c51 c101 1.539(6) . ?
c51 c111 1.558(6) . ?
c52 c62 1.389(6) . ?
c53 c63 1.390(6) . ?
c54 c64 1.397(6) . ?
c62 c102 1.524(6) . ?
c63 c103 1.518(6) . ?
c72 c92 1.530(7) . ?
c72 c82 1.535(6) . ?
c73 c83 1.521(6) . ?
c73 c93 1.537(6) . ?
c102 c112 1.516(6) . ?
c102 c122 1.531(6) . ?
c103 c113 1.518(6) . ?
c103 c123 1.520(6) . ?
c1s c2s 1.127(19) . ?
c1s c2s 1.127(19) 3_655 ?
c2s c3s 1.292(18) . ?

loop_
_geom_torsion_atom_site_label_1
_geom_torsion_atom_site_label_2
_geom_torsion_atom_site_label_3
_geom_torsion_atom_site_label_4
_geom_torsion
_geom_torsion_site_symmetry_1
_geom_torsion_site_symmetry_2
_geom_torsion_site_symmetry_3
_geom_torsion_site_symmetry_4
_geom_torsion_publ_flag
n31 fe1 n11 c21 -177.9(3) . . . . ?
n21 fe1 n11 c21 0.2(3) . . . . ?
n31 fe1 n11 c12 6.3(3) . . . . ?
n21 fe1 n11 c12 -175.5(2) . . . . ?
n31 fe1 n21 c41 177.6(3) . . . . ?
n11 fe1 n21 c41 0.3(3) . . . . ?
n31 fe1 n21 c13 -1.5(4) . . . . ?
n11 fe1 n21 c13 -178.8(2) . . . . ?
n21 fe1 n31 c14 -23.4(6) . . . . ?
n11 fe1 n31 c14 153.5(4) . . . . ?
c21 n11 c12 c22 103.6(5) . . . . ?
fe1 n11 c12 c22 -80.8(4) . . . . ?
c21 n11 c12 c62 -85.9(5) . . . . ?
fe1 n11 c12 c62 89.7(3) . . . . ?
c41 n21 c13 c23 -87.6(5) . . . . ?
fe1 n21 c13 c23 91.5(4) . . . . ?
c41 n21 c13 c63 99.6(5) . . . . ?
fe1 n21 c13 c63 -81.4(4) . . . . ?
fe1 n31 c14 c24 25.4(6) . . . . ?
fe1 n31 c14 c64 -154.1(3) . . . . ?
c12 n11 c21 c31 174.9(4) . . . . ?
fe1 n11 c21 c31 0.1(5) . . . . ?
c12 n11 c21 c11 -6.1(6) . . . . ?
fe1 n11 c21 c11 179.2(3) . . . . ?
c81 c11 c21 n11 -120.0(4) . . . . ?
c71 c11 c21 n11 0.6(6) . . . . ?
c61 c11 c21 n11 121.5(4) . . . . ?
c81 c11 c21 c31 59.1(5) . . . . ?
c71 c11 c21 c31 179.7(4) . . . . ?
c61 c11 c21 c31 -59.4(5) . . . . ?
c62 c12 c22 c32 2.7(6) . . . . ?
n11 c12 c22 c32 173.1(4) . . . . ?
c62 c12 c22 c72 -177.5(4) . . . . ?
n11 c12 c22 c72 -7.2(6) . . . . ?
c63 c13 c23 c33 -1.2(6) . . . . ?
n21 c13 c23 c33 -173.9(4) . . . . ?
c63 c13 c23 c73 176.4(4) . . . . ?
n21 c13 c23 c73 3.7(5) . . . . ?
n31 c14 c24 c34 -178.2(4) . . . . ?
c64 c14 c24 c34 1.3(6) . . . . ?
n11 c21 c31 c41 -1.4(7) . . . . ?
c11 c21 c31 c41 179.5(4) . . . . ?
c12 c22 c32 c42 -1.5(6) . . . . ?
c72 c22 c32 c42 178.8(4) . . . . ?
c13 c23 c33 c43 0.4(6) . . . . ?
c73 c23 c33 c43 -177.2(4) . . . . ?
c14 c24 c34 c44 -0.7(7) . . . . ?
c13 n21 c41 c31 177.7(4) . . . . ?
fe1 n21 c41 c31 -1.2(5) . . . . ?
c13 n21 c41 c51 -4.9(6) . . . . ?
fe1 n21 c41 c51 176.2(3) . . . . ?
c21 c31 c41 n21 2.0(7) . . . . ?
c21 c31 c41 c51 -175.7(4) . . . . ?
c22 c32 c42 c52 -0.2(7) . . . . ?
c23 c33 c43 c53 0.6(7) . . . . ?
c24 c34 c44 c54 -0.4(7) . . . . ?
c24 c34 c44 c74 178.3(4) . . . . ?
n21 c41 c51 c91 7.3(6) . . . . ?
c31 c41 c51 c91 -175.2(4) . . . . ?
n21 c41 c51 c101 -113.1(4) . . . . ?
c31 c41 c51 c101 64.5(5) . . . . ?
n21 c41 c51 c111 128.8(4) . . . . ?
c31 c41 c51 c111 -53.7(5) . . . . ?
c32 c42 c52 c62 0.5(7) . . . . ?
c33 c43 c53 c63 -0.9(7) . . . . ?
c34 c44 c54 c64 0.9(7) . . . . ?
c74 c44 c54 c64 -177.9(4) . . . . ?
c42 c52 c62 c12 0.7(6) . . . . ?
c42 c52 c62 c102 -176.7(4) . . . . ?
c22 c12 c62 c52 -2.4(6) . . . . ?
n11 c12 c62 c52 -172.8(3) . . . . ?
c22 c12 c62 c102 174.9(4) . . . . ?
n11 c12 c62 c102 4.5(6) . . . . ?
c43 c53 c63 c13 0.1(6) . . . . ?
c43 c53 c63 c103 179.2(4) . . . . ?
c23 c13 c63 c53 0.9(6) . . . . ?
n21 c13 c63 c53 173.7(3) . . . . ?
c23 c13 c63 c103 -178.1(4) . . . . ?
n21 c13 c63 c103 -5.4(6) . . . . ?
c44 c54 c64 c14 -0.2(7) . . . . ?
n31 c14 c64 c54 178.7(4) . . . . ?
c24 c14 c64 c54 -0.9(6) . . . . ?
c32 c22 c72 c92 -57.2(6) . . . . ?
c12 c22 c72 c92 123.1(5) . . . . ?
c32 c22 c72 c82 65.8(5) . . . . ?
c12 c22 c72 c82 -113.9(5) . . . . ?
c33 c23 c73 c83 88.0(5) . . . . ?
c13 c23 c73 c83 -89.6(5) . . . . ?
c33 c23 c73 c93 -35.4(6) . . . . ?
c13 c23 c73 c93 147.0(4) . . . . ?
c52 c62 c102 c112 -56.2(5) . . . . ?
c12 c62 c102 c112 126.5(4) . . . . ?
c52 c62 c102 c122 67.3(5) . . . . ?
c12 c62 c102 c122 -110.0(5) . . . . ?
c53 c63 c103 c113 -68.6(5) . . . . ?
c13 c63 c103 c113 110.4(4) . . . . ?
c53 c63 c103 c123 54.8(5) . . . . ?
c13 c63 c103 c123 -126.1(4) . . . . ?
c2s c1s c2s c3s -12(100) 3_655 . . . ?
